data_4322110
loop_
_publ_author_name
'Guy N. Richardson'
'Udo Brand'
'Heinrich Vahrenkamp'

_publ_section_title
;
 Linear and Bent M(\m-CN)Pt(\m-CN)M Chains: Probes for Remote Metal-Metal
 Interactions
;
_journal_name_full 'Inorganic Chemistry'
_journal_page_first 3070
_journal_page_last 3079
_journal_paper_doi 10.1021/ic981384l
_journal_volume 38
_journal_year 1999
_chemical_formula_sum 'C74 H66 F12 Fe2 N4 P4 Pt Sb2'
_chemical_formula_weight 1913.48
_chemical_name_systematic cis-[{Cp(dppe)Fe-NC-}2Pt(bipy)](SbF6)2
_space_group_IT_number 169
_symmetry_cell_setting hexagonal
_symmetry_space_group_name_Hall 'P 61'
_symmetry_space_group_name_H-M 'P 61'
_atom_sites_solution_hydrogens geom
_atom_sites_solution_primary Patterson
_atom_sites_solution_secondary difmap
_audit_creation_method SHELXL-97
_cell_angle_alpha 90.00
_cell_angle_beta 90.00
_cell_angle_gamma 120.00
_cell_formula_units_Z 6
_cell_length_a 32.120(6)
_cell_length_b 32.120(6)
_cell_length_c 14.460(3)
_cell_measurement_temperature 293(2)
_cell_volume 12920(4)
_computing_publication_material 'SHELXL-97 (Sheldrick, 1997)'
_computing_structure_refinement 'SHELXL-97 (Sheldrick, 1997)'
_computing_structure_solution 'SHELXS-97 (Sheldrick, 1990)'
_diffrn_ambient_temperature 293(2)
_diffrn_measured_fraction_theta_full 0.982
_diffrn_measured_fraction_theta_max 0.982
_diffrn_measurement_device_type STOE-IPDS
_diffrn_measurement_method 'phi-mode, oscillation'
_diffrn_radiation_monochromator graphite
_diffrn_radiation_source 'fine-focus sealed tube'
_diffrn_radiation_type MoK\a
_diffrn_radiation_wavelength 0.71073
_diffrn_reflns_av_R_equivalents 0.1367
_diffrn_reflns_av_sigmaI/netI 0.0959
_diffrn_reflns_limit_h_max 35
_diffrn_reflns_limit_h_min -32
_diffrn_reflns_limit_k_max 35
_diffrn_reflns_limit_k_min -35
_diffrn_reflns_limit_l_max 15
_diffrn_reflns_limit_l_min -15
_diffrn_reflns_number 55960
_diffrn_reflns_theta_full 23.31
_diffrn_reflns_theta_max 23.31
_diffrn_reflns_theta_min 1.90
_exptl_absorpt_coefficient_mu 2.705
_exptl_absorpt_correction_type none
_exptl_crystal_colour red
_exptl_crystal_density_diffrn 1.476
_exptl_crystal_density_meas ?
_exptl_crystal_density_method 'not measured'
_exptl_crystal_description needle
_exptl_crystal_F_000 5628
_exptl_crystal_size_max 0.5
_exptl_crystal_size_mid 0.1
_exptl_crystal_size_min 0.1
_refine_diff_density_max 0.706
_refine_diff_density_min -0.864
_refine_diff_density_rms 0.120
_refine_ls_abs_structure_details 'Flack H D (1983), Acta Cryst. A39, 876-881'
_refine_ls_abs_structure_Flack -0.017(9)
_refine_ls_extinction_method none
_refine_ls_goodness_of_fit_ref 1.058
_refine_ls_hydrogen_treatment 'riding model'
_refine_ls_matrix_type full
_refine_ls_number_parameters 892
_refine_ls_number_reflns 12101
_refine_ls_number_restraints 1
_refine_ls_restrained_S_all 1.058
_refine_ls_R_factor_all 0.0989
_refine_ls_R_factor_gt 0.0635
_refine_ls_shift/su_max 0.006
_refine_ls_shift/su_mean 0.000
_refine_ls_structure_factor_coef Fsqd
_refine_ls_weighting_details 'w=1/[\s^2^(Fo^2^)+(0.0725P)^2^+14.9519P] where P=(Fo^2^+2Fc^2^)/3'
_refine_ls_weighting_scheme calc
_refine_ls_wR_factor_gt 0.1395
_refine_ls_wR_factor_ref 0.1575
_reflns_number_gt 8471
_reflns_number_total 12101
_reflns_threshold_expression >2sigma(I)
_cod_data_source_file ic981384l_6.cif
_cod_data_source_block g17
_cod_depositor_comments
;
The following automatic conversions were performed:

'_exptl_crystal_density_meas' value 'none' was changed to '?' - the
value is perceived as not measured.

Automatic conversion script
Id: cif_fix_values 3008 2015-01-20 13:52:24Z robertas 

The following automatic conversions were performed:

'_refine_ls_weighting_scheme' value 'calc
w=1/[\s^2^(Fo^2^)+(0.0725P)^2^+14.9519P] where P=(Fo^2^+2Fc^2^)/3'
was changed to 'calc'. New tag '_refine_ls_weighting_details' was
created. The value of the new tag was set to
'w=1/[\s^2^(Fo^2^)+(0.0725P)^2^+14.9519P] where P=(Fo^2^+2Fc^2^)/3'.

Automatic conversion script
Id: cif_fix_values 3143 2015-03-26 13:38:13Z robertas 
;
_cod_database_code 4322110

loop_
_symmetry_equiv_pos_as_xyz
'x, y, z'
'x-y, x, z+1/6'
'-y, x-y, z+1/3'
'-x, -y, z+1/2'
'-x+y, -x, z+2/3'
'y, -x+y, z+5/6'

loop_
_atom_site_label
_atom_site_type_symbol
_atom_site_fract_x
_atom_site_fract_y
_atom_site_fract_z
_atom_site_U_iso_or_equiv
_atom_site_adp_type
_atom_site_occupancy
_atom_site_calc_flag
_atom_site_refinement_flags
_atom_site_disorder_assembly
_atom_site_disorder_group
Pt1 Pt 0.43953(2) 0.13034(2) 0.50051(5) 0.05174(17) Uani 1 d . . .
Fe1 Fe 0.55808(7) 0.10283(7) 0.67011(15) 0.0416(5) Uani 1 d . . .
Fe2 Fe 0.29570(8) 0.02519(8) 0.69621(17) 0.0569(6) Uani 1 d . . .
P1 P 0.62229(14) 0.16942(13) 0.6270(3) 0.0467(10) Uani 1 d . . .
P2 P 0.56473(14) 0.07168(14) 0.5371(3) 0.0466(10) Uani 1 d . . .
P3 P 0.33420(14) -0.00882(14) 0.7542(3) 0.0504(10) Uani 1 d . . .
P4 P 0.33057(17) 0.08121(16) 0.8031(4) 0.0657(13) Uani 1 d . . .
N1 N 0.5141(5) 0.1193(4) 0.6186(9) 0.048(3) Uani 1 d . . .
N2 N 0.3512(5) 0.0637(5) 0.6206(10) 0.062(4) Uani 1 d . . .
N3 N 0.3987(5) 0.1348(4) 0.3959(11) 0.065(4) Uani 1 d . . .
N4 N 0.4923(5) 0.1732(4) 0.4105(9) 0.052(3) Uani 1 d . . .
C1 C 0.4846(6) 0.1268(5) 0.5814(11) 0.050(4) Uani 1 d . . .
C2 C 0.3863(5) 0.0893(6) 0.5761(13) 0.056(5) Uani 1 d . . .
C3 C 0.5868(6) 0.0816(9) 0.7750(14) 0.077(6) Uani 1 d . . .
H3A H 0.6184 0.0837 0.7758 0.093 Uiso 1 calc R . .
C4 C 0.5752(7) 0.1154(6) 0.8104(12) 0.070(5) Uani 1 d . . .
H4A H 0.5973 0.1463 0.8396 0.084 Uiso 1 calc R . .
C5 C 0.5271(8) 0.0966(7) 0.7957(13) 0.077(6) Uani 1 d . . .
H5A H 0.5094 0.1131 0.8124 0.092 Uiso 1 calc R . .
C6 C 0.5060(7) 0.0517(6) 0.7572(13) 0.070(5) Uani 1 d . . .
H6A H 0.4718 0.0300 0.7441 0.084 Uiso 1 calc R . .
C7 C 0.5438(9) 0.0432(7) 0.7448(11) 0.072(6) Uani 1 d . . .
H7A H 0.5405 0.0137 0.7179 0.086 Uiso 1 calc R . .
C8 C 0.6762(5) 0.1866(5) 0.6947(11) 0.045(4) Uani 1 d . . .
C9 C 0.6879(6) 0.2202(6) 0.7688(12) 0.064(5) Uani 1 d . . .
H9A H 0.6709 0.2364 0.7775 0.076 Uiso 1 calc R . .
C10 C 0.7259(7) 0.2279(6) 0.8280(14) 0.080(6) Uani 1 d . . .
H10A H 0.7343 0.2499 0.8761 0.095 Uiso 1 calc R . .
C11 C 0.7507(5) 0.2042(6) 0.8167(14) 0.067(5) Uani 1 d . . .
H11A H 0.7746 0.2091 0.8587 0.081 Uiso 1 calc R . .
C12 C 0.7407(7) 0.1725(6) 0.7433(15) 0.078(6) Uani 1 d . . .
H12A H 0.7580 0.1567 0.7346 0.094 Uiso 1 calc R . .
C13 C 0.7039(6) 0.1655(6) 0.6838(13) 0.068(5) Uani 1 d . . .
H13A H 0.6977 0.1452 0.6333 0.082 Uiso 1 calc R . .
C14 C 0.6191(5) 0.2237(4) 0.6235(12) 0.051(4) Uani 1 d . . .
C15 C 0.5883(5) 0.2300(5) 0.6821(12) 0.058(4) Uani 1 d . . .
H15A H 0.5687 0.2053 0.7222 0.069 Uiso 1 calc R . .
C16 C 0.5858(7) 0.2711(6) 0.6829(15) 0.076(5) Uani 1 d . . .
H16A H 0.5636 0.2734 0.7207 0.091 Uiso 1 calc R . .
C17 C 0.6166(7) 0.3097(6) 0.6272(14) 0.072(5) Uani 1 d . . .
H17A H 0.6173 0.3389 0.6330 0.086 Uiso 1 calc R . .
C18 C 0.6460(6) 0.3051(6) 0.5635(14) 0.065(5) Uani 1 d . . .
H18A H 0.6639 0.3293 0.5211 0.078 Uiso 1 calc R . .
C19 C 0.6479(6) 0.2626(6) 0.5650(11) 0.059(4) Uani 1 d . . .
H19A H 0.6693 0.2599 0.5255 0.071 Uiso 1 calc R . .
C20 C 0.6395(5) 0.1634(5) 0.5061(11) 0.049(4) Uani 1 d . . .
H20A H 0.6234 0.1734 0.4622 0.059 Uiso 1 calc R . .
H20B H 0.6740 0.1838 0.4979 0.059 Uiso 1 calc R . .
C21 C 0.6250(5) 0.1109(5) 0.4891(12) 0.051(4) Uani 1 d . . .
H21A H 0.6480 0.1038 0.5183 0.061 Uiso 1 calc R . .
H21B H 0.6250 0.1051 0.4232 0.061 Uiso 1 calc R . .
C22 C 0.5616(5) 0.0125(5) 0.5383(11) 0.048(4) Uani 1 d . . .
C23 C 0.5219(5) -0.0284(5) 0.5054(10) 0.048(4) Uani 1 d . . .
H23A H 0.4974 -0.0262 0.4756 0.058 Uiso 1 calc R . .
C24 C 0.5187(7) -0.0727(7) 0.5169(12) 0.072(5) Uani 1 d . . .
H24A H 0.4909 -0.1006 0.4992 0.087 Uiso 1 calc R . .
C25 C 0.5558(7) -0.0755(6) 0.5539(12) 0.060(5) Uani 1 d . . .
H25A H 0.5548 -0.1049 0.5566 0.072 Uiso 1 calc R . .
C26 C 0.5953(7) -0.0347(7) 0.5878(12) 0.063(5) Uani 1 d . . .
H26A H 0.6203 -0.0368 0.6153 0.075 Uiso 1 calc R . .
C27 C 0.5977(6) 0.0087(5) 0.5810(11) 0.049(4) Uani 1 d . . .
H27A H 0.6240 0.0360 0.6055 0.058 Uiso 1 calc R . .
C28 C 0.5229(6) 0.0671(5) 0.4473(11) 0.050(4) Uani 1 d . . .
C29 C 0.5392(6) 0.0910(5) 0.3607(11) 0.052(4) Uani 1 d . . .
H29A H 0.5718 0.1082 0.3466 0.062 Uiso 1 calc R . .
C30 C 0.5041(7) 0.0879(6) 0.2962(12) 0.062(5) Uani 1 d . . .
H30A H 0.5144 0.1041 0.2401 0.075 Uiso 1 calc R . .
C31 C 0.4567(6) 0.0624(6) 0.3141(11) 0.053(4) Uani 1 d . . .
H31A H 0.4345 0.0607 0.2710 0.064 Uiso 1 calc R . .
C32 C 0.4419(6) 0.0388(5) 0.3972(12) 0.055(4) Uani 1 d . . .
H32A H 0.4091 0.0210 0.4096 0.066 Uiso 1 calc R . .
C33 C 0.4742(5) 0.0407(5) 0.4631(10) 0.045(4) Uani 1 d . . .
H33A H 0.4628 0.0240 0.5185 0.055 Uiso 1 calc R . .
C34 C 0.3510(7) 0.1155(7) 0.3939(18) 0.092(7) Uani 1 d . . .
H34A H 0.3339 0.1016 0.4479 0.110 Uiso 1 calc R . .
C35 C 0.3254(10) 0.1149(7) 0.316(3) 0.140(14) Uani 1 d . . .
H35A H 0.2922 0.1017 0.3182 0.168 Uiso 1 calc R . .
C36 C 0.3504(9) 0.1344(9) 0.236(2) 0.116(10) Uani 1 d . . .
H36A H 0.3343 0.1343 0.1825 0.139 Uiso 1 calc R . .
C37 C 0.3978(10) 0.1535(7) 0.2354(16) 0.093(7) Uani 1 d . . .
H37A H 0.4146 0.1658 0.1804 0.112 Uiso 1 calc R . .
C38 C 0.4232(7) 0.1554(6) 0.3162(17) 0.077(6) Uani 1 d . . .
C39 C 0.4755(6) 0.1774(5) 0.3252(15) 0.066(5) Uani 1 d . . .
C40 C 0.5077(9) 0.2041(6) 0.2555(15) 0.085(6) Uani 1 d . . .
H40A H 0.4959 0.2073 0.1989 0.102 Uiso 1 calc R . .
C41 C 0.5557(8) 0.2256(6) 0.2683(15) 0.078(6) Uani 1 d . . .
H41A H 0.5768 0.2421 0.2202 0.094 Uiso 1 calc R . .
C42 C 0.5728(7) 0.2224(6) 0.3531(13) 0.070(5) Uani 1 d . . .
H42A H 0.6057 0.2376 0.3637 0.083 Uiso 1 calc R . .
C43 C 0.5406(7) 0.1964(6) 0.4236(12) 0.063(5) Uani 1 d . . .
H43A H 0.5526 0.1950 0.4813 0.075 Uiso 1 calc R . .
C44 C 0.2440(8) 0.0287(8) 0.620(2) 0.102(8) Uani 1 d . . .
H44A H 0.2494 0.0568 0.5840 0.123 Uiso 1 calc R . .
C45 C 0.2478(7) -0.0094(9) 0.5856(16) 0.086(6) Uani 1 d . . .
H45A H 0.2558 -0.0137 0.5223 0.103 Uiso 1 calc R . .
C46 C 0.2372(6) -0.0399(7) 0.6580(17) 0.072(5) Uani 1 d . . .
H46A H 0.2369 -0.0705 0.6556 0.087 Uiso 1 calc R . .
C47 C 0.2266(6) -0.0212(7) 0.7372(14) 0.070(5) Uani 1 d . . .
H47A H 0.2167 -0.0370 0.7976 0.085 Uiso 1 calc R . .
C48 C 0.2294(6) 0.0211(8) 0.7125(19) 0.082(6) Uani 1 d . . .
H48A H 0.2222 0.0417 0.7514 0.098 Uiso 1 calc R . .
C49 C 0.3017(6) -0.0595(5) 0.8327(13) 0.052(4) Uani 1 d . . .
C50 C 0.2794(7) -0.1055(7) 0.8013(16) 0.088(6) Uani 1 d . . .
H50A H 0.2817 -0.1111 0.7389 0.106 Uiso 1 calc R . .
C51 C 0.2527(7) -0.1454(7) 0.8606(18) 0.082(6) Uani 1 d . . .
H51A H 0.2382 -0.1766 0.8373 0.099 Uiso 1 calc R . .
C52 C 0.2484(7) -0.1378(9) 0.9516(19) 0.093(7) Uani 1 d . . .
H52A H 0.2310 -0.1637 0.9910 0.112 Uiso 1 calc R . .
C53 C 0.2692(8) -0.0933(10) 0.9840(15) 0.093(7) Uani 1 d . . .
H53A H 0.2656 -0.0887 1.0463 0.112 Uiso 1 calc R . .
C54 C 0.2965(7) -0.0528(7) 0.9282(16) 0.079(6) Uani 1 d . . .
H54A H 0.3110 -0.0221 0.9534 0.095 Uiso 1 calc R . .
C55 C 0.3600(5) -0.0349(5) 0.6756(13) 0.057(4) Uani 1 d . . .
C56 C 0.3466(6) -0.0408(6) 0.5818(13) 0.064(5) Uani 1 d . . .
H56A H 0.3267 -0.0295 0.5599 0.076 Uiso 1 calc R . .
C57 C 0.3634(6) -0.0640(6) 0.5202(15) 0.072(5) Uani 1 d . . .
H57A H 0.3550 -0.0682 0.4579 0.087 Uiso 1 calc R . .
C58 C 0.3920(7) -0.0796(6) 0.5565(15) 0.074(5) Uani 1 d . . .
H58A H 0.4024 -0.0959 0.5181 0.089 Uiso 1 calc R . .
C59 C 0.4065(7) -0.0726(7) 0.6475(16) 0.081(6) Uani 1 d . . .
H59A H 0.4279 -0.0821 0.6685 0.097 Uiso 1 calc R . .
C60 C 0.3893(6) -0.0516(6) 0.7069(13) 0.066(5) Uani 1 d . . .
H60A H 0.3976 -0.0485 0.7692 0.079 Uiso 1 calc R . .
C61 C 0.3862(6) 0.0366(5) 0.8183(14) 0.070(5) Uani 1 d . . .
H61A H 0.3945 0.0208 0.8660 0.084 Uiso 1 calc R . .
H61B H 0.4133 0.0523 0.7764 0.084 Uiso 1 calc R . .
C62 C 0.3777(7) 0.0739(7) 0.8622(16) 0.094(7) Uani 1 d . . .
H62A H 0.4075 0.1045 0.8618 0.113 Uiso 1 calc R . .
H62B H 0.3684 0.0651 0.9262 0.113 Uiso 1 calc R . .
C63 C 0.2962(7) 0.0847(7) 0.9010(13) 0.076(5) Uani 1 d . . .
C64 C 0.3015(13) 0.1290(10) 0.934(2) 0.145(12) Uani 1 d . . .
H64A H 0.3224 0.1579 0.9049 0.174 Uiso 1 calc R . .
C65 C 0.2745(11) 0.1282(13) 1.012(3) 0.148(12) Uani 1 d . . .
H65A H 0.2773 0.1570 1.0326 0.177 Uiso 1 calc R . .
C66 C 0.2445(14) 0.0868(15) 1.058(3) 0.159(14) Uani 1 d . . .
H66A H 0.2270 0.0876 1.1085 0.191 Uiso 1 calc R . .
C67 C 0.2402(11) 0.0448(15) 1.030(2) 0.149(14) Uani 1 d . . .
H67A H 0.2205 0.0170 1.0635 0.178 Uiso 1 calc R . .
C68 C 0.2645(9) 0.0419(8) 0.952(2) 0.109(8) Uani 1 d . . .
H68A H 0.2603 0.0123 0.9339 0.131 Uiso 1 calc R . .
C69 C 0.3583(6) 0.1421(6) 0.7625(15) 0.069(5) Uani 1 d . . .
C70 C 0.4029(8) 0.1791(7) 0.7836(15) 0.089(7) Uani 1 d . . .
H70A H 0.4227 0.1743 0.8236 0.106 Uiso 1 calc R . .
C71 C 0.4188(9) 0.2247(8) 0.744(2) 0.106(8) Uani 1 d . . .
H71A H 0.4493 0.2496 0.7596 0.127 Uiso 1 calc R . .
C72 C 0.3924(11) 0.2336(8) 0.6872(16) 0.092(7) Uani 1 d . . .
H72A H 0.4042 0.2644 0.6635 0.110 Uiso 1 calc R . .
C73 C 0.3498(9) 0.1995(8) 0.6639(19) 0.100(7) Uani 1 d . . .
H73A H 0.3313 0.2060 0.6233 0.121 Uiso 1 calc R . .
C74 C 0.3319(8) 0.1537(7) 0.6991(16) 0.095(7) Uani 1 d . . .
H74A H 0.3016 0.1297 0.6806 0.114 Uiso 1 calc R . .
Sb1 Sb 0.31135(5) 0.28327(5) 0.44597(10) 0.0740(4) Uani 1 d . . .
F1 F 0.2512(5) 0.2522(5) 0.4853(16) 0.164(8) Uani 1 d . . .
F2 F 0.3333(9) 0.2829(8) 0.5587(12) 0.219(11) Uani 1 d . . .
F3 F 0.3741(5) 0.3175(6) 0.4037(14) 0.160(7) Uani 1 d . . .
F4 F 0.3158(5) 0.3410(4) 0.4660(13) 0.146(6) Uani 1 d . . .
F5 F 0.2914(8) 0.2870(9) 0.3317(13) 0.224(10) Uani 1 d . . .
F6 F 0.3084(6) 0.2264(5) 0.4253(16) 0.170(7) Uani 1 d . . .
Sb2 Sb 0.29703(5) 0.52748(5) 0.13832(9) 0.0800(4) Uani 1 d . . .
F7 F 0.3498(5) 0.5450(5) 0.2155(10) 0.129(5) Uani 1 d . . .
F8 F 0.2434(6) 0.5072(7) 0.0670(10) 0.149(6) Uani 1 d . . .
F9 F 0.3191(5) 0.4975(5) 0.0600(11) 0.136(6) Uani 1 d . . .
F10 F 0.3304(11) 0.5829(5) 0.0741(11) 0.256(15) Uani 1 d . . .
F11 F 0.2671(5) 0.4697(5) 0.1976(10) 0.144(6) Uani 1 d . . .
F12 F 0.2752(8) 0.5526(10) 0.2221(12) 0.223(11) Uani 1 d . . .

loop_
_atom_site_aniso_label
_atom_site_aniso_U_11
_atom_site_aniso_U_22
_atom_site_aniso_U_33
_atom_site_aniso_U_23
_atom_site_aniso_U_13
_atom_site_aniso_U_12
Pt1 0.0597(4) 0.0435(3) 0.0534(4) 0.0059(3) -0.0042(3) 0.0268(3)
Fe1 0.0498(11) 0.0395(11) 0.0326(12) 0.0033(9) 0.0015(10) 0.0202(9)
Fe2 0.0505(13) 0.0540(13) 0.0614(19) 0.0064(11) -0.0060(11) 0.0226(11)
P1 0.052(2) 0.038(2) 0.047(3) 0.0012(18) 0.0024(18) 0.0206(18)
P2 0.054(2) 0.044(2) 0.042(3) -0.0039(17) 0.0001(18) 0.0237(19)
P3 0.048(2) 0.042(2) 0.054(3) 0.0075(19) 0.0025(19) 0.0165(19)
P4 0.069(3) 0.054(3) 0.078(4) 0.005(2) -0.012(2) 0.035(2)
N1 0.066(8) 0.025(6) 0.041(8) 0.009(5) 0.013(6) 0.014(6)
N2 0.085(10) 0.048(8) 0.056(10) 0.004(7) -0.030(8) 0.037(8)
N3 0.053(9) 0.038(7) 0.097(14) 0.000(8) -0.024(8) 0.018(7)
N4 0.072(10) 0.040(7) 0.048(9) 0.022(6) 0.002(7) 0.031(7)
C1 0.076(11) 0.048(9) 0.047(11) 0.004(7) -0.011(8) 0.047(9)
C2 0.037(9) 0.051(10) 0.063(13) 0.019(9) -0.002(8) 0.009(8)
C3 0.041(10) 0.124(18) 0.072(15) 0.044(13) 0.007(9) 0.044(12)
C4 0.075(13) 0.046(10) 0.044(13) 0.005(8) -0.004(9) -0.003(9)
C5 0.106(16) 0.087(14) 0.065(14) 0.027(11) 0.045(12) 0.069(13)
C6 0.096(14) 0.044(10) 0.063(14) 0.021(9) 0.016(10) 0.031(10)
C7 0.15(2) 0.074(13) 0.029(11) 0.020(9) 0.021(11) 0.084(15)
C8 0.039(8) 0.028(7) 0.052(11) 0.010(7) 0.002(7) 0.004(6)
C9 0.076(12) 0.059(11) 0.038(11) -0.004(8) 0.006(9) 0.021(9)
C10 0.076(12) 0.070(12) 0.066(14) -0.010(11) -0.030(11) 0.017(10)
C11 0.032(8) 0.050(10) 0.086(16) 0.021(10) -0.009(8) -0.005(8)
C12 0.089(14) 0.061(12) 0.094(17) -0.007(11) -0.015(12) 0.045(11)
C13 0.067(11) 0.081(12) 0.063(14) -0.002(10) -0.003(10) 0.042(10)
C14 0.053(9) 0.016(7) 0.070(12) 0.010(7) 0.004(8) 0.005(7)
C15 0.049(9) 0.053(10) 0.063(13) -0.010(8) 0.001(8) 0.020(8)
C16 0.097(14) 0.065(12) 0.088(16) -0.001(11) -0.003(12) 0.058(11)
C17 0.090(13) 0.041(10) 0.084(16) -0.001(9) -0.011(11) 0.032(10)
C18 0.056(10) 0.043(10) 0.084(15) 0.011(9) 0.005(10) 0.014(8)
C19 0.066(11) 0.064(11) 0.038(11) 0.002(8) 0.001(8) 0.025(9)
C20 0.052(9) 0.052(9) 0.047(10) 0.010(8) 0.005(8) 0.027(7)
C21 0.047(8) 0.062(10) 0.043(10) -0.005(8) 0.006(7) 0.026(8)
C22 0.054(9) 0.023(7) 0.063(12) -0.004(7) 0.003(8) 0.016(7)
C23 0.068(10) 0.065(10) 0.019(9) -0.010(7) -0.007(7) 0.039(8)
C24 0.110(15) 0.086(13) 0.036(12) -0.021(9) -0.021(10) 0.060(12)
C25 0.084(13) 0.051(10) 0.050(12) 0.014(8) 0.006(9) 0.037(10)
C26 0.080(12) 0.088(13) 0.047(12) 0.003(9) -0.004(9) 0.061(11)
C27 0.066(10) 0.041(9) 0.035(10) -0.012(7) -0.006(8) 0.024(8)
C28 0.066(11) 0.043(8) 0.034(10) -0.008(7) -0.019(8) 0.022(8)
C29 0.067(10) 0.030(8) 0.050(12) -0.004(7) 0.000(8) 0.018(7)
C30 0.103(15) 0.054(10) 0.029(10) 0.001(7) -0.015(9) 0.038(10)
C31 0.069(11) 0.070(11) 0.029(11) -0.013(8) -0.003(8) 0.041(10)
C32 0.066(11) 0.047(9) 0.060(13) -0.024(8) -0.010(9) 0.035(8)
C33 0.061(10) 0.046(9) 0.031(10) -0.005(7) -0.006(7) 0.028(8)
C34 0.068(14) 0.073(13) 0.12(2) 0.018(12) -0.012(13) 0.024(11)
C35 0.13(2) 0.056(13) 0.20(4) 0.042(18) -0.08(2) 0.022(13)
C36 0.090(18) 0.093(18) 0.13(3) 0.044(16) -0.039(16) 0.019(15)
C37 0.13(2) 0.060(13) 0.092(18) 0.018(11) -0.027(15) 0.048(14)
C38 0.073(13) 0.044(10) 0.105(19) 0.012(11) 0.003(12) 0.023(9)
C39 0.061(10) 0.036(9) 0.097(17) 0.009(10) 0.002(11) 0.020(8)
C40 0.111(18) 0.047(11) 0.088(17) 0.014(11) -0.003(14) 0.033(12)
C41 0.092(15) 0.050(11) 0.076(17) 0.016(10) 0.018(12) 0.024(11)
C42 0.086(13) 0.062(11) 0.052(14) 0.003(9) -0.009(10) 0.031(10)
C43 0.083(13) 0.058(10) 0.053(13) 0.013(9) -0.011(10) 0.040(10)
C44 0.084(16) 0.083(16) 0.12(2) -0.004(16) -0.058(16) 0.028(13)
C45 0.082(14) 0.112(18) 0.067(17) -0.022(14) -0.019(11) 0.052(14)
C46 0.062(11) 0.062(11) 0.092(17) -0.021(12) -0.021(11) 0.030(9)
C47 0.059(11) 0.089(14) 0.060(14) 0.007(11) -0.011(9) 0.035(11)
C48 0.050(11) 0.115(18) 0.10(2) -0.014(14) -0.023(11) 0.055(12)
C49 0.072(10) 0.048(9) 0.050(12) 0.020(8) 0.010(9) 0.039(8)
C50 0.077(13) 0.066(13) 0.085(17) 0.018(11) 0.002(11) 0.008(10)
C51 0.074(13) 0.057(12) 0.12(2) 0.005(12) -0.015(13) 0.034(10)
C52 0.069(14) 0.082(16) 0.09(2) 0.023(14) 0.026(13) 0.012(12)
C53 0.105(17) 0.14(2) 0.056(15) 0.033(15) 0.015(12) 0.080(17)
C54 0.102(15) 0.060(12) 0.086(18) 0.010(11) 0.001(12) 0.049(11)
C55 0.042(8) 0.039(8) 0.058(13) 0.003(8) 0.002(8) -0.003(7)
C56 0.055(10) 0.070(12) 0.052(13) 0.020(9) 0.010(9) 0.021(9)
C57 0.047(10) 0.076(12) 0.080(16) 0.001(11) -0.019(10) 0.021(9)
C58 0.076(13) 0.061(11) 0.068(16) 0.003(10) 0.012(11) 0.022(10)
C59 0.079(13) 0.104(15) 0.088(18) 0.016(12) 0.023(12) 0.067(12)
C60 0.075(11) 0.079(12) 0.067(13) 0.040(10) 0.007(9) 0.057(10)
C61 0.073(11) 0.046(9) 0.088(15) -0.012(9) -0.036(10) 0.027(8)
C62 0.107(15) 0.070(12) 0.11(2) -0.013(12) -0.057(14) 0.050(12)
C63 0.092(14) 0.078(13) 0.045(13) 0.007(10) 0.000(10) 0.033(11)
C64 0.26(4) 0.12(2) 0.11(3) 0.028(18) 0.03(2) 0.14(3)
C65 0.15(3) 0.18(3) 0.14(3) 0.04(3) 0.05(2) 0.10(2)
C66 0.19(4) 0.18(3) 0.15(3) 0.05(3) 0.05(3) 0.12(3)
C67 0.14(2) 0.22(4) 0.13(3) 0.11(3) 0.05(2) 0.12(3)
C68 0.12(2) 0.091(16) 0.13(2) 0.034(16) 0.012(18) 0.059(15)
C69 0.067(12) 0.053(11) 0.098(16) 0.012(10) 0.004(10) 0.037(10)
C70 0.103(16) 0.056(12) 0.080(16) 0.012(10) -0.027(12) 0.020(12)
C71 0.105(18) 0.080(17) 0.11(2) -0.024(15) -0.021(16) 0.028(14)
C72 0.15(2) 0.068(14) 0.064(17) -0.014(11) 0.015(15) 0.059(16)
C73 0.106(17) 0.090(16) 0.13(2) 0.037(16) 0.003(17) 0.064(15)
C74 0.091(15) 0.077(14) 0.11(2) 0.037(13) 0.014(13) 0.035(12)
Sb1 0.0804(9) 0.0769(8) 0.0620(9) 0.0037(7) -0.0100(7) 0.0374(7)
F1 0.085(9) 0.093(9) 0.30(2) 0.021(12) 0.033(12) 0.032(7)
F2 0.31(2) 0.23(2) 0.069(12) 0.030(12) -0.092(14) 0.097(18)
F3 0.107(10) 0.165(14) 0.23(2) 0.080(13) 0.063(11) 0.086(11)
F4 0.142(12) 0.080(8) 0.221(19) -0.004(10) 0.025(12) 0.058(8)
F5 0.26(2) 0.29(2) 0.085(13) -0.018(14) -0.099(15) 0.111(19)
F6 0.144(13) 0.093(10) 0.28(2) -0.009(12) 0.020(14) 0.062(10)
Sb2 0.1113(11) 0.0861(9) 0.0505(9) 0.0051(6) 0.0096(7) 0.0553(8)
F7 0.092(9) 0.143(11) 0.116(12) -0.030(9) 0.001(8) 0.032(8)
F8 0.178(14) 0.242(18) 0.098(11) -0.018(11) -0.054(10) 0.160(14)
F9 0.101(9) 0.137(11) 0.168(15) -0.063(10) 0.024(9) 0.059(9)
F10 0.51(4) 0.059(9) 0.078(12) 0.019(7) -0.020(16) 0.048(14)
F11 0.118(10) 0.140(11) 0.093(11) 0.059(9) -0.032(8) 0.003(8)
F12 0.29(2) 0.44(3) 0.114(14) -0.122(17) -0.056(14) 0.32(3)

loop_
_atom_type_symbol
_atom_type_description
_atom_type_scat_dispersion_real
_atom_type_scat_dispersion_imag
_atom_type_scat_source
C C 0.0033 0.0016 'International Tables Vol C Tables 4.2.6.8 and 6.1.1.4'
H H 0.0000 0.0000 'International Tables Vol C Tables 4.2.6.8 and 6.1.1.4'
F F 0.0171 0.0103 'International Tables Vol C Tables 4.2.6.8 and 6.1.1.4'
Fe Fe 0.3463 0.8444 'International Tables Vol C Tables 4.2.6.8 and 6.1.1.4'
N N 0.0061 0.0033 'International Tables Vol C Tables 4.2.6.8 and 6.1.1.4'
P P 0.1023 0.0942 'International Tables Vol C Tables 4.2.6.8 and 6.1.1.4'
Pt Pt -1.7033 8.3905 'International Tables Vol C Tables 4.2.6.8 and 6.1.1.4'
Sb Sb -0.5866 1.5461 'International Tables Vol C Tables 4.2.6.8 and 6.1.1.4'

loop_
_geom_angle_atom_site_label_1
_geom_angle_atom_site_label_2
_geom_angle_atom_site_label_3
_geom_angle
_geom_angle_site_symmetry_1
_geom_angle_site_symmetry_3
_geom_angle_publ_flag
C2 Pt1 C1 93.0(7) . . y
C2 Pt1 N4 175.0(6) . . y
C1 Pt1 N4 91.9(6) . . y
C2 Pt1 N3 95.0(6) . . y
C1 Pt1 N3 170.3(7) . . y
N4 Pt1 N3 80.0(6) . . y
N1 Fe1 C5 89.0(7) . . y
N1 Fe1 C7 128.4(8) . . y
C5 Fe1 C7 64.2(7) . . y
N1 Fe1 C3 154.6(7) . . y
C5 Fe1 C3 65.7(8) . . y
C7 Fe1 C3 39.5(7) . . y
N1 Fe1 C6 92.4(7) . . y
C5 Fe1 C6 38.8(7) . . y
C7 Fe1 C6 39.1(7) . . y
C3 Fe1 C6 67.0(7) . . y
N1 Fe1 C4 119.3(8) . . y
C5 Fe1 C4 38.7(7) . . y
C7 Fe1 C4 65.3(7) . . y
C3 Fe1 C4 39.7(8) . . y
C6 Fe1 C4 66.1(7) . . y
N1 Fe1 P1 94.8(3) . . y
C5 Fe1 P1 121.7(6) . . y
C7 Fe1 P1 136.6(7) . . y
C3 Fe1 P1 100.0(6) . . y
C6 Fe1 P1 159.2(6) . . y
C4 Fe1 P1 93.4(5) . . y
N1 Fe1 P2 92.2(4) . . y
C5 Fe1 P2 151.6(6) . . y
C7 Fe1 P2 93.6(5) . . y
C3 Fe1 P2 109.1(7) . . y
C6 Fe1 P2 112.8(5) . . y
C4 Fe1 P2 148.3(7) . . y
P1 Fe1 P2 86.44(16) . . y
N2 Fe2 C44 100.2(9) . . y
N2 Fe2 C47 162.2(7) . . y
C44 Fe2 C47 65.2(9) . . y
N2 Fe2 C46 125.4(8) . . y
C44 Fe2 C46 63.8(8) . . y
C47 Fe2 C46 40.1(7) . . y
N2 Fe2 C48 134.1(8) . . y
C44 Fe2 C48 39.5(9) . . y
C47 Fe2 C48 38.6(7) . . y
C46 Fe2 C48 65.3(8) . . y
N2 Fe2 C45 96.0(8) . . y
C44 Fe2 C45 38.9(8) . . y
C47 Fe2 C45 66.2(8) . . y
C46 Fe2 C45 37.8(8) . . y
C48 Fe2 C45 66.4(9) . . y
N2 Fe2 P3 88.0(4) . . y
C44 Fe2 P3 156.1(7) . . y
C47 Fe2 P3 101.7(6) . . y
C46 Fe2 P3 93.0(6) . . y
C48 Fe2 P3 137.9(8) . . y
C45 Fe2 P3 118.3(7) . . y
N2 Fe2 P4 86.8(4) . . y
C44 Fe2 P4 115.3(8) . . y
C47 Fe2 P4 108.3(6) . . y
C46 Fe2 P4 147.7(7) . . y
C48 Fe2 P4 93.3(7) . . y
C45 Fe2 P4 154.2(7) . . y
P3 Fe2 P4 87.43(18) . . y
C14 P1 C8 103.2(7) . . y
C14 P1 C20 103.7(7) . . y
C8 P1 C20 104.4(7) . . y
C14 P1 Fe1 118.2(5) . . y
C8 P1 Fe1 115.5(5) . . y
C20 P1 Fe1 110.3(5) . . y
C28 P2 C21 105.6(8) . . y
C28 P2 C22 105.4(7) . . y
C21 P2 C22 101.8(7) . . y
C28 P2 Fe1 114.8(5) . . y
C21 P2 Fe1 108.9(5) . . y
C22 P2 Fe1 119.0(5) . . y
C49 P3 C61 106.5(9) . . y
C49 P3 C55 99.6(7) . . y
C61 P3 C55 103.7(8) . . y
C49 P3 Fe2 118.0(5) . . y
C61 P3 Fe2 108.3(5) . . y
C55 P3 Fe2 119.2(6) . . y
C69 P4 C63 99.9(9) . . y
C69 P4 C62 107.3(9) . . y
C63 P4 C62 101.9(10) . . y
C69 P4 Fe2 115.6(7) . . y
C63 P4 Fe2 121.0(7) . . y
C62 P4 Fe2 109.5(6) . . y
C1 N1 Fe1 175.1(12) . . y
C2 N2 Fe2 177.2(14) . . y
C34 N3 C38 117.2(17) . . y
C34 N3 Pt1 127.5(15) . . y
C38 N3 Pt1 114.9(12) . . y
C43 N4 C39 117.9(13) . . y
C43 N4 Pt1 128.3(11) . . y
C39 N4 Pt1 113.8(11) . . y
N1 C1 Pt1 166.9(13) . . y
N2 C2 Pt1 176.6(14) . . y
C7 C3 C4 105.6(15) . . y
C7 C3 Fe1 69.5(9) . . y
C4 C3 Fe1 71.2(10) . . y
C5 C4 C3 106.2(16) . . y
C5 C4 Fe1 68.4(10) . . y
C3 C4 Fe1 69.1(11) . . y
C6 C5 C4 112.6(17) . . y
C6 C5 Fe1 72.6(11) . . y
C4 C5 Fe1 72.9(10) . . y
C5 C6 C7 103.9(18) . . y
C5 C6 Fe1 68.6(10) . . y
C7 C6 Fe1 68.8(10) . . y
C6 C7 C3 111.6(17) . . y
C6 C7 Fe1 72.1(9) . . y
C3 C7 Fe1 71.0(10) . . y
C13 C8 C9 118.0(15) . . y
C13 C8 P1 122.9(12) . . y
C9 C8 P1 118.8(12) . . y
C10 C9 C8 117.7(17) . . y
C11 C10 C9 121.8(19) . . y
C10 C11 C12 121.0(17) . . y
C11 C12 C13 117.4(17) . . y
C8 C13 C12 123.9(18) . . y
C15 C14 C19 115.9(14) . . y
C15 C14 P1 120.9(11) . . y
C19 C14 P1 123.1(13) . . y
C16 C15 C14 122.5(16) . . y
C15 C16 C17 119.8(18) . . y
C18 C17 C16 120.8(16) . . y
C17 C18 C19 117.5(16) . . y
C18 C19 C14 123.1(16) . . y
C21 C20 P1 108.8(10) . . y
C20 C21 P2 109.3(10) . . y
C27 C22 C23 119.5(13) . . y
C27 C22 P2 118.6(11) . . y
C23 C22 P2 121.5(12) . . y
C22 C23 C24 119.6(15) . . y
C25 C24 C23 120.0(17) . . y
C24 C25 C26 120.1(16) . . y
C27 C26 C25 120.2(15) . . y
C26 C27 C22 120.3(14) . . y
C33 C28 C29 118.5(14) . . y
C33 C28 P2 119.8(12) . . y
C29 C28 P2 121.7(12) . . y
C28 C29 C30 118.1(15) . . y
C31 C30 C29 122.1(16) . . y
C30 C31 C32 118.7(16) . . y
C31 C32 C33 122.1(16) . . y
C28 C33 C32 120.5(15) . . y
N3 C34 C35 124(2) . . y
C36 C35 C34 118(3) . . y
C37 C36 C35 120(2) . . y
C36 C37 C38 121(2) . . y
N3 C38 C37 119.9(18) . . y
N3 C38 C39 113.8(18) . . y
C37 C38 C39 126(2) . . y
N4 C39 C40 120.0(16) . . y
N4 C39 C38 116.3(17) . . y
C40 C39 C38 124(2) . . y
C41 C40 C39 122(2) . . y
C40 C41 C42 118.8(19) . . y
C41 C42 C43 119.7(18) . . y
N4 C43 C42 121.9(16) . . y
C45 C44 C48 111(2) . . y
C45 C44 Fe2 73.2(13) . . y
C48 C44 Fe2 71.8(12) . . y
C46 C45 C44 105(2) . . y
C46 C45 Fe2 69.5(11) . . y
C44 C45 Fe2 67.8(12) . . y
C45 C46 C47 110.3(18) . . y
C45 C46 Fe2 72.7(12) . . y
C47 C46 Fe2 69.1(10) . . y
C48 C47 C46 107.5(19) . . y
C48 C47 Fe2 72.0(11) . . y
C46 C47 Fe2 70.8(10) . . y
C47 C48 C44 106(2) . . y
C47 C48 Fe2 69.4(10) . . y
C44 C48 Fe2 68.7(12) . . y
C50 C49 C54 116.8(16) . . y
C50 C49 P3 121.2(15) . . y
C54 C49 P3 122.0(13) . . y
C49 C50 C51 122(2) . . y
C52 C51 C50 119(2) . . y
C53 C52 C51 120(2) . . y
C52 C53 C54 123(2) . . y
C53 C54 C49 119.1(19) . . y
C60 C55 C56 119.4(17) . . y
C60 C55 P3 121.8(15) . . y
C56 C55 P3 118.6(13) . . y
C55 C56 C57 119.9(17) . . y
C58 C57 C56 117(2) . . y
C57 C58 C59 123(2) . . y
C60 C59 C58 119.6(18) . . y
C59 C60 C55 120.7(19) . . y
C62 C61 P3 113.3(12) . . y
C61 C62 P4 113.1(13) . . y
C64 C63 C68 117(2) . . y
C64 C63 P4 122.9(18) . . y
C68 C63 P4 119.9(18) . . y
C65 C64 C63 119(3) . . y
C66 C65 C64 122(3) . . y
C67 C66 C65 120(3) . . y
C66 C67 C68 122(3) . . y
C67 C68 C63 120(3) . . y
C70 C69 C74 114.9(17) . . y
C70 C69 P4 127.5(15) . . y
C74 C69 P4 117.5(14) . . y
C69 C70 C71 120(2) . . y
C72 C71 C70 123(2) . . y
C73 C72 C71 120(2) . . y
C72 C73 C74 120(2) . . y
C73 C74 C69 122(2) . . y
F1 Sb1 F2 91.5(11) . . y
F1 Sb1 F5 90.5(11) . . y
F2 Sb1 F5 176.9(10) . . y
F1 Sb1 F4 91.7(6) . . y
F2 Sb1 F4 91.8(10) . . y
F5 Sb1 F4 85.8(10) . . y
F1 Sb1 F6 89.6(7) . . y
F2 Sb1 F6 88.1(10) . . y
F5 Sb1 F6 94.3(11) . . y
F4 Sb1 F6 178.7(7) . . y
F1 Sb1 F3 178.1(6) . . y
F2 Sb1 F3 89.4(10) . . y
F5 Sb1 F3 88.6(10) . . y
F4 Sb1 F3 86.6(7) . . y
F6 Sb1 F3 92.1(7) . . y
F12 Sb2 F10 94.4(12) . . y
F12 Sb2 F8 91.7(7) . . y
F10 Sb2 F8 92.8(10) . . y
F12 Sb2 F11 90.9(11) . . y
F10 Sb2 F11 174.4(11) . . y
F8 Sb2 F11 88.8(7) . . y
F12 Sb2 F9 174.6(10) . . y
F10 Sb2 F9 90.4(9) . . y
F8 Sb2 F9 90.5(7) . . y
F11 Sb2 F9 84.3(8) . . y
F12 Sb2 F7 87.7(7) . . y
F10 Sb2 F7 90.5(10) . . y
F8 Sb2 F7 176.7(7) . . y
F11 Sb2 F7 87.9(6) . . y
F9 Sb2 F7 89.8(6) . . y

loop_
_geom_bond_atom_site_label_1
_geom_bond_atom_site_label_2
_geom_bond_distance
_geom_bond_site_symmetry_2
_geom_bond_publ_flag
Pt1 C2 1.896(17) . y
Pt1 C1 1.907(15) . y
Pt1 N4 2.033(13) . y
Pt1 N3 2.054(13) . y
Fe1 N1 1.892(14) . y
Fe1 C5 2.032(17) . y
Fe1 C7 2.041(15) . y
Fe1 C3 2.061(17) . y
Fe1 C6 2.082(17) . y
Fe1 C4 2.088(17) . y
Fe1 P1 2.192(4) . y
Fe1 P2 2.226(4) . y
Fe2 N2 1.922(17) . y
Fe2 C44 2.04(2) . y
Fe2 C47 2.046(18) . y
Fe2 C46 2.069(17) . y
Fe2 C48 2.080(18) . y
Fe2 C45 2.11(2) . y
Fe2 P3 2.186(5) . y
Fe2 P4 2.206(6) . y
P1 C14 1.798(14) . y
P1 C8 1.819(15) . y
P1 C20 1.873(16) . y
P2 C28 1.822(15) . y
P2 C21 1.839(14) . y
P2 C22 1.854(13) . y
P3 C49 1.824(15) . y
P3 C61 1.827(15) . y
P3 C55 1.838(17) . y
P4 C69 1.796(17) . y
P4 C63 1.83(2) . y
P4 C62 1.852(17) . y
N1 C1 1.215(17) . y
N2 C2 1.200(19) . y
N3 C34 1.34(2) . y
N3 C38 1.37(2) . y
N4 C43 1.36(2) . y
N4 C39 1.38(2) . y
C3 C7 1.39(3) . y
C3 C4 1.41(3) . y
C4 C5 1.37(2) . y
C5 C6 1.37(2) . y
C6 C7 1.38(2) . y
C8 C13 1.37(2) . y
C8 C9 1.43(2) . y
C9 C10 1.41(2) . y
C10 C11 1.36(2) . y
C11 C12 1.39(3) . y
C12 C13 1.39(2) . y
C14 C15 1.39(2) . y
C14 C19 1.40(2) . y
C15 C16 1.36(2) . y
C16 C17 1.39(3) . y
C17 C18 1.38(2) . y
C18 C19 1.40(2) . y
C20 C21 1.528(19) . y
C22 C27 1.37(2) . y
C22 C23 1.38(2) . y
C23 C24 1.39(2) . y
C24 C25 1.35(2) . y
C25 C26 1.38(2) . y
C26 C27 1.36(2) . y
C28 C33 1.37(2) . y
C28 C29 1.43(2) . y
C29 C30 1.43(2) . y
C30 C31 1.34(2) . y
C31 C32 1.37(2) . y
C32 C33 1.39(2) . y
C34 C35 1.39(3) . y
C35 C36 1.37(4) . y
C36 C37 1.33(3) . y
C37 C38 1.41(3) . y
C38 C39 1.47(2) . y
C39 C40 1.39(3) . y
C40 C41 1.35(3) . y
C41 C42 1.37(3) . y
C42 C43 1.39(2) . y
C44 C45 1.38(3) . y
C44 C48 1.39(3) . y
C45 C46 1.36(3) . y
C46 C47 1.41(3) . y
C47 C48 1.36(3) . y
C49 C50 1.36(2) . y
C49 C54 1.42(3) . y
C50 C51 1.42(3) . y
C51 C52 1.36(3) . y
C52 C53 1.32(3) . y
C53 C54 1.40(3) . y
C55 C60 1.37(2) . y
C55 C56 1.41(2) . y
C56 C57 1.43(3) . y
C57 C58 1.36(2) . y
C58 C59 1.38(3) . y
C59 C60 1.37(3) . y
C61 C62 1.50(2) . y
C63 C64 1.43(3) . y
C63 C68 1.44(3) . y
C64 C65 1.42(4) . y
C65 C66 1.36(4) . y
C66 C67 1.35(4) . y
C67 C68 1.40(4) . y
C69 C70 1.36(2) . y
C69 C74 1.42(3) . y
C70 C71 1.41(3) . y
C71 C72 1.31(3) . y
C72 C73 1.30(3) . y
C73 C74 1.38(3) . y
Sb1 F1 1.767(13) . y
Sb1 F2 1.778(13) . y
Sb1 F5 1.798(16) . y
Sb1 F4 1.809(12) . y
Sb1 F6 1.807(14) . y
Sb1 F3 1.853(13) . y
Sb2 F12 1.782(13) . y
Sb2 F10 1.810(14) . y
Sb2 F8 1.826(13) . y
Sb2 F11 1.823(12) . y
Sb2 F9 1.844(11) . y
Sb2 F7 1.865(14) . y
